data_4083333
loop_
_publ_author_name
'Boone, Michael P.'
'Stephan, Douglas W.'

_publ_section_title
;
 Reactions of Ru-alkynyl Complexes with Electrophilic Boranes
;
_journal_issue 20
_journal_name_full Organometallics
_journal_page_first 5537
_journal_paper_doi 10.1021/om200815s
_journal_volume 30
_journal_year 2011
_chemical_formula_sum 'C49 H38 B F10 P Ru'
_chemical_formula_weight 959.64
_chemical_name_systematic
; 
 ? 
;
_space_group_IT_number 2
_symmetry_cell_setting triclinic
_symmetry_space_group_name_Hall '-P 1'
_symmetry_space_group_name_H-M 'P -1'
_atom_sites_solution_hydrogens geom
_atom_sites_solution_primary direct
_atom_sites_solution_secondary difmap
_audit_creation_method SHELXL-97
_cell_angle_alpha 87.381(7)
_cell_angle_beta 81.646(7)
_cell_angle_gamma 74.766(6)
_cell_formula_units_Z 4
_cell_length_a 9.7474(10)
_cell_length_b 18.4021(16)
_cell_length_c 24.467(3)
_cell_measurement_temperature 150(2)
_cell_volume 4189.4(8)
_computing_structure_refinement 'SHELXL-97 (Sheldrick, 1997)'
_computing_structure_solution 'SHELXS-97 (Sheldrick, 1990)'
_diffrn_ambient_temperature 150(2)
_diffrn_measured_fraction_theta_full 0.977
_diffrn_measured_fraction_theta_max 0.977
_diffrn_radiation_monochromator graphite
_diffrn_radiation_source 'fine-focus sealed tube'
_diffrn_radiation_type MoK\a
_diffrn_radiation_wavelength 0.71073
_diffrn_reflns_av_R_equivalents 0.1549
_diffrn_reflns_av_sigmaI/netI 0.2583
_diffrn_reflns_limit_h_max 12
_diffrn_reflns_limit_h_min -12
_diffrn_reflns_limit_k_max 23
_diffrn_reflns_limit_k_min -23
_diffrn_reflns_limit_l_max 31
_diffrn_reflns_limit_l_min -31
_diffrn_reflns_number 67942
_diffrn_reflns_theta_full 27.69
_diffrn_reflns_theta_max 27.69
_diffrn_reflns_theta_min 2.03
_exptl_absorpt_coefficient_mu 0.493
_exptl_absorpt_correction_T_max 0.7456
_exptl_absorpt_correction_T_min 0.6138
_exptl_absorpt_correction_type multi-scan
_exptl_crystal_density_diffrn 1.521
_exptl_crystal_density_method 'not measured'
_exptl_crystal_F_000 1944
_exptl_crystal_size_max 0.21
_exptl_crystal_size_mid 0.17
_exptl_crystal_size_min 0.16
_refine_diff_density_max 2.332
_refine_diff_density_min -0.956
_refine_diff_density_rms 0.151
_refine_ls_extinction_method none
_refine_ls_goodness_of_fit_ref 0.966
_refine_ls_hydrogen_treatment mixed
_refine_ls_matrix_type full
_refine_ls_number_parameters 1118
_refine_ls_number_reflns 19144
_refine_ls_number_restraints 0
_refine_ls_restrained_S_all 0.966
_refine_ls_R_factor_all 0.2201
_refine_ls_R_factor_gt 0.0827
_refine_ls_shift/su_max 0.030
_refine_ls_shift/su_mean 0.000
_refine_ls_structure_factor_coef Fsqd
_refine_ls_weighting_details 'calc w=1/[\s^2^(Fo^2^)+(0.0947P)^2^+0.0000P] where P=(Fo^2^+2Fc^2^)/3'
_refine_ls_weighting_scheme calc
_refine_ls_wR_factor_gt 0.1686
_refine_ls_wR_factor_ref 0.2220
_reflns_number_gt 8273
_reflns_number_total 19144
_reflns_threshold_expression >2sigma(I)
_cod_data_source_file 3-mb078_0m.cif
_cod_data_source_block mb078_0m
_cod_original_cell_volume 4189.5(8)
_cod_original_sg_symbol_H-M P-1
_cod_database_code 4083333

loop_
_symmetry_equiv_pos_as_xyz
'x, y, z'
'-x, -y, -z'

loop_
_atom_site_label
_atom_site_type_symbol
_atom_site_fract_x
_atom_site_fract_y
_atom_site_fract_z
_atom_site_U_iso_or_equiv
_atom_site_adp_type
_atom_site_occupancy
_atom_site_symmetry_multiplicity
_atom_site_calc_flag
_atom_site_refinement_flags
Ru1 Ru 0.47362(7) 0.19152(3) 0.44608(3) 0.02101(19) Uani 1 1 d .
Ru2 Ru 1.11180(7) 0.30536(3) 0.05583(3) 0.01930(18) Uani 1 1 d .
P1 P 0.2859(2) 0.20879(10) 0.39522(9) 0.0216(5) Uani 1 1 d .
P2 P 0.8944(2) 0.28879(10) 0.09817(9) 0.0196(5) Uani 1 1 d .
F1 F 0.1463(5) 0.3902(2) 0.5449(2) 0.0409(13) Uani 1 1 d .
F2 F -0.1388(5) 0.4265(2) 0.5636(2) 0.0490(15) Uani 1 1 d .
F3 F -0.2810(5) 0.3171(3) 0.5817(2) 0.0507(15) Uani 1 1 d .
F4 F -0.1317(5) 0.1697(2) 0.5852(2) 0.0425(13) Uani 1 1 d .
F5 F 0.1554(5) 0.1321(2) 0.56722(19) 0.0319(12) Uani 1 1 d .
F6 F 0.4396(5) 0.0750(2) 0.5758(2) 0.0375(13) Uani 1 1 d .
F7 F 0.5882(5) 0.0311(2) 0.6590(2) 0.0411(13) Uani 1 1 d .
F8 F 0.6707(6) 0.1317(3) 0.7159(2) 0.0505(15) Uani 1 1 d .
F9 F 0.5873(6) 0.2818(3) 0.6906(2) 0.0500(15) Uani 1 1 d .
F10 F 0.4197(5) 0.3285(2) 0.61154(19) 0.0339(12) Uani 1 1 d .
F11 F 1.0809(5) 0.1097(2) -0.05188(19) 0.0310(12) Uani 1 1 d .
F12 F 0.8679(5) 0.0715(2) -0.0885(2) 0.0458(15) Uani 1 1 d .
F13 F 0.6370(6) 0.1789(3) -0.1162(3) 0.069(2) Uani 1 1 d .
F14 F 0.6271(6) 0.3267(3) -0.1083(3) 0.0606(18) Uani 1 1 d .
F15 F 0.8460(5) 0.3674(2) -0.0736(2) 0.0363(12) Uani 1 1 d .
F16 F 1.3231(5) 0.1755(2) -0.11676(19) 0.0343(12) Uani 1 1 d .
F17 F 1.4703(6) 0.2254(3) -0.2045(2) 0.0569(16) Uani 1 1 d .
F18 F 1.4295(7) 0.3762(3) -0.2243(2) 0.0595(17) Uani 1 1 d .
F19 F 1.2313(6) 0.4758(2) -0.1570(2) 0.0437(14) Uani 1 1 d .
F20 F 1.0798(5) 0.4283(2) -0.06973(19) 0.0344(12) Uani 1 1 d .
B1 B 0.3380(11) 0.2366(5) 0.5368(4) 0.030(2) Uani 1 1 d .
H1 H 0.428(9) 0.195(5) 0.509(4) 0.050 Uiso 1 1 d .
B2 B 1.1013(10) 0.2651(4) -0.0386(4) 0.023(2) Uani 1 1 d .
H2 H 1.125(9) 0.310(4) -0.005(3) 0.050 Uiso 1 1 d .
C1 C 0.3997(8) 0.2932(4) 0.4979(4) 0.0226(19) Uani 1 1 d .
C2 C 0.4513(8) 0.3160(4) 0.4533(3) 0.0171(17) Uani 1 1 d .
C3 C 0.4873(8) 0.3751(4) 0.4182(3) 0.0211(19) Uani 1 1 d .
C4 C 0.4647(8) 0.4467(4) 0.4402(4) 0.030(2) Uani 1 1 d .
H4A H 0.4297 0.4551 0.4783 0.036 Uiso 1 1 calc R
C5 C 0.4928(9) 0.5055(4) 0.4071(4) 0.036(2) Uani 1 1 d .
H5A H 0.4783 0.5537 0.4228 0.043 Uiso 1 1 calc R
C6 C 0.5410(10) 0.4953(5) 0.3518(4) 0.041(2) Uani 1 1 d .
H6A H 0.5592 0.5361 0.3293 0.049 Uiso 1 1 calc R
C7 C 0.5632(9) 0.4244(5) 0.3289(4) 0.037(2) Uani 1 1 d .
H7A H 0.5976 0.4164 0.2907 0.045 Uiso 1 1 calc R
C8 C 0.5347(9) 0.3657(5) 0.3624(4) 0.034(2) Uani 1 1 d .
H8A H 0.5482 0.3178 0.3464 0.041 Uiso 1 1 calc R
C9 C 0.1657(8) 0.2587(4) 0.5529(3) 0.0235(19) Uani 1 1 d .
C10 C 0.0826(9) 0.3330(4) 0.5540(4) 0.030(2) Uani 1 1 d .
C11 C -0.0645(10) 0.3527(5) 0.5647(4) 0.038(2) Uani 1 1 d .
C12 C -0.1383(10) 0.2978(5) 0.5736(4) 0.039(2) Uani 1 1 d .
C13 C -0.0607(9) 0.2241(4) 0.5746(4) 0.027(2) Uani 1 1 d .
C14 C 0.0841(9) 0.2060(4) 0.5652(3) 0.026(2) Uani 1 1 d .
C15 C 0.4212(8) 0.2044(4) 0.5879(3) 0.0204(18) Uani 1 1 d .
C16 C 0.4719(9) 0.1297(4) 0.6038(3) 0.028(2) Uani 1 1 d .
C17 C 0.5511(9) 0.1057(5) 0.6457(4) 0.030(2) Uani 1 1 d .
C18 C 0.5899(9) 0.1556(5) 0.6755(4) 0.035(2) Uani 1 1 d .
C19 C 0.5451(9) 0.2316(5) 0.6627(4) 0.032(2) Uani 1 1 d .
C20 C 0.4627(9) 0.2542(4) 0.6209(4) 0.030(2) Uani 1 1 d .
C21 C 0.6253(8) 0.0814(4) 0.4604(4) 0.031(2) Uani 1 1 d .
H21A H 0.6056 0.0416 0.4873 0.037 Uiso 1 1 calc R
C22 C 0.6900(9) 0.1395(5) 0.4705(4) 0.039(2) Uani 1 1 d .
H22A H 0.7226 0.1480 0.5061 0.047 Uiso 1 1 calc R
C23 C 0.7063(8) 0.1807(4) 0.4211(4) 0.035(2) Uani 1 1 d .
H23A H 0.7529 0.2234 0.4157 0.041 Uiso 1 1 calc R
C24 C 0.6517(8) 0.1496(4) 0.3799(4) 0.027(2) Uani 1 1 d .
H24A H 0.6556 0.1647 0.3401 0.033 Uiso 1 1 calc R
C25 C 0.6028(8) 0.0871(4) 0.4052(4) 0.027(2) Uani 1 1 d .
H25A H 0.5647 0.0516 0.3857 0.033 Uiso 1 1 calc R
C26 C 0.3433(8) 0.2170(4) 0.3209(3) 0.0240(19) Uani 1 1 d .
C27 C 0.4291(9) 0.1513(5) 0.2927(4) 0.032(2) Uani 1 1 d .
H27A H 0.4429 0.1041 0.3114 0.039 Uiso 1 1 calc R
C28 C 0.4920(10) 0.1543(5) 0.2394(4) 0.036(2) Uani 1 1 d .
H28A H 0.5480 0.1092 0.2216 0.043 Uiso 1 1 calc R
C29 C 0.4753(11) 0.2216(6) 0.2112(4) 0.046(3) Uani 1 1 d .
H29A H 0.5215 0.2238 0.1745 0.056 Uiso 1 1 calc R
C30 C 0.3904(12) 0.2856(6) 0.2374(4) 0.049(3) Uani 1 1 d .
H30A H 0.3760 0.3321 0.2177 0.058 Uiso 1 1 calc R
C31 C 0.3239(10) 0.2843(4) 0.2925(4) 0.035(2) Uani 1 1 d .
H31A H 0.2664 0.3294 0.3098 0.042 Uiso 1 1 calc R
C32 C 0.2052(8) 0.1291(4) 0.3969(3) 0.0208(18) Uani 1 1 d .
C33 C 0.2074(8) 0.0811(4) 0.4427(4) 0.027(2) Uani 1 1 d .
H33A H 0.2589 0.0869 0.4716 0.032 Uiso 1 1 calc R
C34 C 0.1345(9) 0.0244(4) 0.4465(4) 0.031(2) Uani 1 1 d .
H34A H 0.1355 -0.0080 0.4779 0.037 Uiso 1 1 calc R
C35 C 0.0606(9) 0.0161(4) 0.4037(4) 0.033(2) Uani 1 1 d .
H35A H 0.0094 -0.0215 0.4064 0.040 Uiso 1 1 calc R
C36 C 0.0603(9) 0.0615(4) 0.3573(4) 0.034(2) Uani 1 1 d .
H36A H 0.0120 0.0542 0.3278 0.040 Uiso 1 1 calc R
C37 C 0.1321(9) 0.1187(4) 0.3541(4) 0.028(2) Uani 1 1 d .
H37A H 0.1309 0.1506 0.3225 0.034 Uiso 1 1 calc R
C38 C 0.1271(8) 0.2880(4) 0.4096(3) 0.0236(19) Uani 1 1 d .
C39 C -0.0091(9) 0.2766(4) 0.4265(4) 0.031(2) Uani 1 1 d .
H39A H -0.0208 0.2269 0.4308 0.037 Uiso 1 1 calc R
C40 C -0.1286(9) 0.3390(5) 0.4370(4) 0.039(2) Uani 1 1 d .
H40A H -0.2214 0.3312 0.4475 0.047 Uiso 1 1 calc R
C41 C -0.1123(10) 0.4117(5) 0.4321(4) 0.044(3) Uani 1 1 d .
H41A H -0.1935 0.4537 0.4388 0.053 Uiso 1 1 calc R
C42 C 0.0227(10) 0.4224(4) 0.4175(4) 0.040(2) Uani 1 1 d .
H42A H 0.0343 0.4722 0.4145 0.048 Uiso 1 1 calc R
C43 C 0.1412(9) 0.3622(4) 0.4073(4) 0.034(2) Uani 1 1 d .
H43A H 0.2338 0.3709 0.3985 0.040 Uiso 1 1 calc R
C44 C 1.1846(8) 0.2079(4) 0.0014(3) 0.0212(19) Uani 1 1 d .
C45 C 1.2196(8) 0.1816(4) 0.0475(3) 0.0216(18) Uani 1 1 d .
C46 C 1.2784(8) 0.1211(4) 0.0832(4) 0.0221(19) Uani 1 1 d .
C47 C 1.3627(8) 0.0531(4) 0.0611(4) 0.029(2) Uani 1 1 d .
H47A H 1.3860 0.0485 0.0221 0.035 Uiso 1 1 calc R
C48 C 1.4134(9) -0.0077(4) 0.0939(4) 0.039(2) Uani 1 1 d .
H48A H 1.4710 -0.0535 0.0776 0.047 Uiso 1 1 calc R
C49 C 1.3807(10) -0.0022(5) 0.1508(5) 0.045(3) Uani 1 1 d .
H49A H 1.4155 -0.0443 0.1736 0.054 Uiso 1 1 calc R
C50 C 1.2969(10) 0.0648(5) 0.1743(4) 0.038(2) Uani 1 1 d .
H50A H 1.2722 0.0689 0.2132 0.046 Uiso 1 1 calc R
C51 C 1.2490(8) 0.1263(4) 0.1402(4) 0.027(2) Uani 1 1 d .
H51A H 1.1950 0.1729 0.1564 0.033 Uiso 1 1 calc R
C52 C 0.9719(8) 0.2412(4) -0.0593(3) 0.0184(17) Uani 1 1 d .
C53 C 0.9708(9) 0.1659(4) -0.0653(3) 0.0238(19) Uani 1 1 d .
C54 C 0.8634(9) 0.1446(4) -0.0839(4) 0.034(2) Uani 1 1 d .
C55 C 0.7463(10) 0.1986(5) -0.0980(4) 0.041(2) Uani 1 1 d .
C56 C 0.7423(9) 0.2727(4) -0.0944(4) 0.035(2) Uani 1 1 d .
C57 C 0.8547(9) 0.2914(4) -0.0760(3) 0.029(2) Uani 1 1 d .
C58 C 1.1960(7) 0.2996(3) -0.0874(3) 0.0174(18) Uani 1 1 d .
C59 C 1.2988(9) 0.2508(4) -0.1244(4) 0.029(2) Uani 1 1 d .
C60 C 1.3776(10) 0.2752(4) -0.1699(4) 0.033(2) Uani 1 1 d .
C61 C 1.3539(10) 0.3506(5) -0.1798(4) 0.034(2) Uani 1 1 d .
C62 C 1.2557(9) 0.4013(4) -0.1457(4) 0.031(2) Uani 1 1 d .
C63 C 1.1796(8) 0.3746(4) -0.1010(3) 0.026(2) Uani 1 1 d .
C64 C 1.1714(9) 0.4139(4) 0.0477(4) 0.027(2) Uani 1 1 d .
H64A H 1.1384 0.4546 0.0204 0.032 Uiso 1 1 calc R
C65 C 1.2995(8) 0.3551(4) 0.0388(3) 0.0236(18) Uiso 1 1 d .
H65A H 1.3721 0.3475 0.0048 0.028 Uiso 1 1 calc R
C66 C 1.3092(8) 0.3110(4) 0.0881(3) 0.027(2) Uani 1 1 d .
H66A H 1.3906 0.2670 0.0948 0.033 Uiso 1 1 calc R
C67 C 1.1864(8) 0.3429(4) 0.1275(3) 0.0253(19) Uani 1 1 d .
H67A H 1.1678 0.3259 0.1667 0.030 Uiso 1 1 calc R
C68 C 1.1009(9) 0.4084(4) 0.1016(4) 0.031(2) Uani 1 1 d .
H68A H 1.0119 0.4446 0.1195 0.037 Uiso 1 1 calc R
C69 C 0.8848(8) 0.2752(4) 0.1729(3) 0.0229(18) Uani 1 1 d .
C70 C 0.8928(9) 0.3338(5) 0.2059(4) 0.034(2) Uani 1 1 d .
H70A H 0.8987 0.3806 0.1890 0.040 Uiso 1 1 calc R
C71 C 0.8924(10) 0.3253(6) 0.2620(4) 0.042(2) Uani 1 1 d .
H71A H 0.8967 0.3661 0.2835 0.051 Uiso 1 1 calc R
C72 C 0.8856(10) 0.2572(6) 0.2869(4) 0.050(3) Uani 1 1 d .
H72A H 0.8883 0.2506 0.3255 0.059 Uiso 1 1 calc R
C73 C 0.8750(10) 0.1990(5) 0.2559(4) 0.043(2) Uani 1 1 d .
H73A H 0.8661 0.1531 0.2734 0.051 Uiso 1 1 calc R
C74 C 0.8773(9) 0.2070(5) 0.1993(4) 0.033(2) Uani 1 1 d .
H74A H 0.8738 0.1657 0.1782 0.040 Uiso 1 1 calc R
C75 C 0.7409(8) 0.3719(4) 0.0958(3) 0.0208(18) Uani 1 1 d .
C76 C 0.6199(8) 0.3808(4) 0.1355(4) 0.027(2) Uani 1 1 d .
H76A H 0.6197 0.3454 0.1651 0.033 Uiso 1 1 calc R
C77 C 0.5004(9) 0.4401(4) 0.1325(4) 0.035(2) Uani 1 1 d .
H77A H 0.4187 0.4460 0.1600 0.041 Uiso 1 1 calc R
C78 C 0.5007(10) 0.4908(4) 0.0894(4) 0.038(2) Uani 1 1 d .
H78A H 0.4191 0.5320 0.0871 0.046 Uiso 1 1 calc R
C79 C 0.6183(9) 0.4820(4) 0.0497(4) 0.032(2) Uani 1 1 d .
H79A H 0.6167 0.5164 0.0195 0.038 Uiso 1 1 calc R
C80 C 0.7395(8) 0.4234(4) 0.0531(4) 0.0251(19) Uani 1 1 d .
H80A H 0.8216 0.4188 0.0260 0.030 Uiso 1 1 calc R
C81 C 0.8263(8) 0.2131(4) 0.0750(3) 0.0216(18) Uani 1 1 d .
C82 C 0.6940(8) 0.2273(4) 0.0551(3) 0.026(2) Uani 1 1 d .
H82A H 0.6380 0.2778 0.0524 0.032 Uiso 1 1 calc R
C83 C 0.6435(9) 0.1684(4) 0.0391(4) 0.034(2) Uani 1 1 d .
H83A H 0.5529 0.1782 0.0262 0.041 Uiso 1 1 calc R
C84 C 0.7272(10) 0.0954(5) 0.0423(4) 0.040(2) Uani 1 1 d .
H84A H 0.6932 0.0550 0.0317 0.048 Uiso 1 1 calc R
C85 C 0.8572(9) 0.0803(4) 0.0604(4) 0.032(2) Uani 1 1 d .
H85A H 0.9136 0.0298 0.0621 0.039 Uiso 1 1 calc R
C86 C 0.9076(9) 0.1386(4) 0.0765(3) 0.0249(19) Uani 1 1 d .
H86A H 0.9990 0.1276 0.0888 0.030 Uiso 1 1 calc R
C87 C 0.0596(17) 0.1099(9) 0.7143(6) 0.103(5) Uani 1 1 d .
H87A H 0.0993 0.0740 0.6835 0.123 Uiso 1 1 calc R
H87B H -0.0128 0.1528 0.7009 0.123 Uiso 1 1 calc R
C88 C 0.1775(17) 0.1379(7) 0.7312(7) 0.102(5) Uani 1 1 d .
H88A H 0.1343 0.1811 0.7563 0.123 Uiso 1 1 calc R
H88B H 0.2288 0.1567 0.6979 0.123 Uiso 1 1 calc R
C89 C 0.2864(14) 0.0798(8) 0.7599(5) 0.081(4) Uani 1 1 d .
H89A H 0.3433 0.0405 0.7333 0.097 Uiso 1 1 calc R
H89B H 0.3531 0.1043 0.7741 0.097 Uiso 1 1 calc R
C90 C 0.2084(14) 0.0453(7) 0.8062(5) 0.072(4) Uani 1 1 d .
H90A H 0.2778 0.0040 0.8228 0.087 Uiso 1 1 calc R
H90B H 0.1635 0.0836 0.8350 0.087 Uiso 1 1 calc R
C91 C 0.0970(16) 0.0153(7) 0.7882(6) 0.088(4) Uani 1 1 d .
H91A H 0.0471 -0.0059 0.8207 0.105 Uiso 1 1 calc R
H91B H 0.1438 -0.0265 0.7621 0.105 Uiso 1 1 calc R
C92 C -0.0112(14) 0.0717(8) 0.7610(6) 0.081(4) Uani 1 1 d .
H92A H -0.0689 0.1097 0.7883 0.097 Uiso 1 1 calc R
H92B H -0.0769 0.0464 0.7469 0.097 Uiso 1 1 calc R
C93 C 0.908(4) 0.3490(10) 0.7349(12) 0.243(17) Uani 1 1 d .
H93A H 0.8940 0.3013 0.7522 0.292 Uiso 1 1 calc R
H93B H 0.9155 0.3448 0.6943 0.292 Uiso 1 1 calc R
C94 C 1.032(3) 0.3639(11) 0.7493(15) 0.27(2) Uani 1 1 d .
H94A H 1.1155 0.3203 0.7395 0.328 Uiso 1 1 calc R
H94B H 1.0203 0.3714 0.7897 0.328 Uiso 1 1 calc R
C95 C 1.060(2) 0.4332(18) 0.7196(13) 0.227(15) Uani 1 1 d .
H95A H 1.1486 0.4433 0.7289 0.273 Uiso 1 1 calc R
H95B H 1.0689 0.4275 0.6791 0.273 Uiso 1 1 calc R
C96 C 0.936(4) 0.4928(11) 0.7390(11) 0.199(13) Uani 1 1 d .
H96A H 0.9483 0.5408 0.7217 0.239 Uiso 1 1 calc R
H96B H 0.9309 0.4975 0.7794 0.239 Uiso 1 1 calc R
C97 C 0.801(2) 0.4810(11) 0.7270(10) 0.168(9) Uani 1 1 d .
H97A H 0.7190 0.5227 0.7417 0.202 Uiso 1 1 calc R
H97B H 0.8021 0.4774 0.6867 0.202 Uiso 1 1 calc R
C98 C 0.793(2) 0.4101(14) 0.7546(14) 0.248(17) Uani 1 1 d .
H98A H 0.7921 0.4154 0.7947 0.297 Uiso 1 1 calc R
H98B H 0.7016 0.3992 0.7492 0.297 Uiso 1 1 calc R

loop_
_atom_site_aniso_label
_atom_site_aniso_U_11
_atom_site_aniso_U_22
_atom_site_aniso_U_33
_atom_site_aniso_U_23
_atom_site_aniso_U_13
_atom_site_aniso_U_12
Ru1 0.0159(4) 0.0131(3) 0.0359(5) 0.0026(3) -0.0073(3) -0.0052(2)
Ru2 0.0160(4) 0.0149(3) 0.0271(4) 0.0012(3) -0.0032(3) -0.0043(2)
P1 0.0195(12) 0.0159(10) 0.0311(13) 0.0022(9) -0.0059(10) -0.0069(8)
P2 0.0183(12) 0.0126(9) 0.0272(13) 0.0014(8) -0.0024(10) -0.0035(8)
F1 0.030(3) 0.018(2) 0.077(4) 0.001(2) -0.007(3) -0.009(2)
F2 0.023(3) 0.020(3) 0.100(5) 0.000(3) -0.001(3) -0.003(2)
F3 0.016(3) 0.036(3) 0.095(5) 0.009(3) 0.006(3) -0.007(2)
F4 0.034(3) 0.030(3) 0.068(4) 0.009(2) -0.002(3) -0.019(2)
F5 0.033(3) 0.016(2) 0.045(3) 0.007(2) 0.001(2) -0.009(2)
F6 0.045(3) 0.014(2) 0.059(4) 0.007(2) -0.023(3) -0.011(2)
F7 0.044(3) 0.028(3) 0.043(3) 0.010(2) -0.002(3) 0.002(2)
F8 0.060(4) 0.056(3) 0.030(3) 0.006(3) -0.014(3) -0.003(3)
F9 0.078(4) 0.053(3) 0.027(3) -0.009(3) -0.008(3) -0.030(3)
F10 0.048(3) 0.016(2) 0.038(3) -0.001(2) -0.005(2) -0.010(2)
F11 0.026(3) 0.016(2) 0.051(3) -0.002(2) -0.011(2) -0.0006(19)
F12 0.039(3) 0.020(3) 0.085(4) -0.001(3) -0.022(3) -0.011(2)
F13 0.046(4) 0.038(3) 0.137(6) 0.004(3) -0.053(4) -0.014(3)
F14 0.045(4) 0.027(3) 0.117(5) 0.010(3) -0.047(4) -0.005(2)
F15 0.036(3) 0.019(2) 0.056(4) 0.008(2) -0.019(3) -0.006(2)
F16 0.047(3) 0.018(2) 0.034(3) 0.000(2) 0.004(2) -0.006(2)
F17 0.076(4) 0.043(3) 0.034(3) -0.004(3) 0.027(3) -0.001(3)
F18 0.078(5) 0.043(3) 0.045(4) 0.009(3) 0.025(3) -0.014(3)
F19 0.060(4) 0.026(3) 0.041(3) 0.006(2) 0.006(3) -0.012(2)
F20 0.037(3) 0.018(2) 0.040(3) 0.003(2) 0.004(2) 0.002(2)
B1 0.035(6) 0.024(5) 0.034(6) 0.000(4) -0.001(5) -0.019(4)
B2 0.025(6) 0.011(4) 0.033(6) -0.006(4) -0.006(5) -0.002(4)
C1 0.012(4) 0.013(4) 0.040(6) 0.005(4) -0.008(4) 0.002(3)
C2 0.013(4) 0.013(4) 0.030(5) -0.003(3) -0.004(4) -0.009(3)
C3 0.014(4) 0.016(4) 0.036(5) 0.006(4) -0.013(4) -0.006(3)
C4 0.018(5) 0.026(4) 0.045(6) 0.002(4) 0.001(4) -0.010(3)
C5 0.037(6) 0.009(4) 0.063(7) 0.004(4) -0.007(5) -0.008(4)
C6 0.035(6) 0.033(5) 0.057(7) 0.017(5) -0.004(5) -0.014(4)
C7 0.034(6) 0.035(5) 0.042(6) 0.016(4) -0.003(5) -0.009(4)
C8 0.033(6) 0.029(5) 0.045(6) 0.005(4) -0.010(5) -0.013(4)
C9 0.023(5) 0.018(4) 0.028(5) 0.000(3) -0.002(4) -0.004(3)
C10 0.028(5) 0.023(4) 0.044(6) -0.004(4) 0.000(4) -0.015(4)
C11 0.030(6) 0.027(5) 0.053(7) 0.009(4) -0.004(5) -0.003(4)
C12 0.025(6) 0.032(5) 0.060(7) 0.002(4) 0.005(5) -0.015(4)
C13 0.018(5) 0.030(5) 0.038(6) 0.001(4) -0.005(4) -0.013(4)
C14 0.034(5) 0.011(4) 0.032(5) 0.003(3) -0.004(4) -0.009(3)
C15 0.013(4) 0.016(4) 0.032(5) 0.002(3) 0.004(4) -0.007(3)
C16 0.034(5) 0.025(4) 0.027(5) 0.001(4) -0.002(4) -0.013(4)
C17 0.020(5) 0.035(5) 0.026(5) 0.002(4) -0.001(4) 0.004(4)
C18 0.028(5) 0.048(6) 0.024(5) 0.002(4) -0.003(4) 0.001(4)
C19 0.028(5) 0.040(5) 0.029(5) 0.000(4) -0.004(4) -0.012(4)
C20 0.029(5) 0.022(4) 0.033(5) 0.008(4) 0.007(4) -0.006(4)
C21 0.019(5) 0.026(4) 0.051(6) -0.001(4) -0.016(4) -0.006(3)
C22 0.026(5) 0.027(5) 0.063(7) -0.007(5) -0.021(5) 0.006(4)
C23 0.013(5) 0.014(4) 0.075(8) 0.000(4) -0.012(5) 0.003(3)
C24 0.015(5) 0.024(4) 0.039(6) 0.001(4) 0.000(4) 0.001(3)
C25 0.018(5) 0.009(4) 0.053(6) -0.008(4) -0.004(4) -0.001(3)
C26 0.017(4) 0.020(4) 0.038(5) 0.008(4) -0.013(4) -0.007(3)
C27 0.027(5) 0.036(5) 0.032(6) 0.012(4) -0.004(4) -0.008(4)
C28 0.038(6) 0.046(6) 0.028(6) 0.004(4) -0.007(5) -0.017(4)
C29 0.044(7) 0.076(8) 0.033(6) 0.010(6) -0.003(5) -0.042(6)
C30 0.065(8) 0.058(7) 0.036(7) 0.021(5) -0.026(6) -0.032(6)
C31 0.040(6) 0.024(5) 0.048(6) 0.013(4) -0.023(5) -0.015(4)
C32 0.019(5) 0.016(4) 0.025(5) 0.000(3) -0.003(4) 0.001(3)
C33 0.018(5) 0.031(5) 0.033(5) 0.004(4) -0.006(4) -0.010(4)
C34 0.033(5) 0.018(4) 0.043(6) 0.009(4) -0.002(5) -0.013(4)
C35 0.022(5) 0.022(4) 0.060(7) 0.004(4) -0.012(5) -0.011(4)
C36 0.035(6) 0.025(4) 0.050(6) 0.002(4) -0.022(5) -0.015(4)
C37 0.035(5) 0.018(4) 0.033(5) 0.002(4) -0.006(4) -0.009(4)
C38 0.019(5) 0.016(4) 0.039(5) -0.003(4) -0.012(4) -0.005(3)
C39 0.024(5) 0.029(5) 0.044(6) -0.012(4) -0.008(4) -0.011(4)
C40 0.021(5) 0.036(5) 0.061(7) -0.012(5) -0.014(5) -0.002(4)
C41 0.028(6) 0.033(5) 0.068(8) -0.016(5) -0.012(5) 0.006(4)
C42 0.034(6) 0.015(4) 0.074(8) -0.001(4) -0.020(5) -0.005(4)
C43 0.020(5) 0.033(5) 0.053(6) 0.006(4) -0.020(5) -0.008(4)
C44 0.019(5) 0.009(4) 0.033(5) -0.007(3) 0.002(4) -0.002(3)
C45 0.015(4) 0.023(4) 0.027(5) 0.002(4) 0.000(4) -0.008(3)
C46 0.016(4) 0.014(4) 0.038(6) -0.004(4) -0.006(4) -0.006(3)
C47 0.019(5) 0.025(4) 0.045(6) 0.004(4) -0.006(4) -0.009(3)
C48 0.033(6) 0.018(4) 0.063(7) 0.014(4) -0.014(5) 0.000(4)
C49 0.047(7) 0.024(5) 0.072(8) 0.021(5) -0.033(6) -0.012(4)
C50 0.044(6) 0.037(5) 0.042(6) 0.013(4) -0.026(5) -0.017(4)
C51 0.021(5) 0.025(4) 0.039(6) -0.002(4) -0.007(4) -0.009(3)
C52 0.017(4) 0.023(4) 0.016(4) 0.010(3) -0.003(3) -0.008(3)
C53 0.027(5) 0.015(4) 0.026(5) 0.004(3) -0.003(4) -0.002(3)
C54 0.023(5) 0.023(5) 0.059(7) -0.008(4) -0.005(5) -0.006(4)
C55 0.032(6) 0.036(5) 0.061(7) -0.001(5) -0.015(5) -0.016(4)
C56 0.024(5) 0.019(4) 0.063(7) 0.005(4) -0.021(5) 0.001(3)
C57 0.036(6) 0.018(4) 0.033(5) 0.002(4) -0.011(4) -0.003(4)
C58 0.010(4) 0.005(3) 0.038(5) 0.006(3) -0.010(4) -0.001(3)
C59 0.039(6) 0.015(4) 0.030(5) 0.000(4) -0.004(4) 0.000(4)
C60 0.037(6) 0.025(5) 0.030(5) -0.005(4) 0.002(5) 0.003(4)
C61 0.038(6) 0.039(5) 0.022(5) 0.005(4) 0.004(4) -0.010(4)
C62 0.035(6) 0.022(4) 0.036(6) 0.005(4) -0.001(5) -0.007(4)
C63 0.016(5) 0.033(5) 0.032(5) 0.000(4) 0.000(4) -0.011(4)
C64 0.027(5) 0.013(4) 0.040(6) 0.008(4) -0.006(4) -0.007(3)
C66 0.015(5) 0.036(5) 0.036(6) -0.004(4) -0.005(4) -0.014(4)
C67 0.026(5) 0.025(4) 0.028(5) 0.001(4) -0.002(4) -0.014(4)
C68 0.031(5) 0.024(4) 0.041(6) -0.010(4) -0.001(5) -0.015(4)
C69 0.017(4) 0.022(4) 0.031(5) 0.007(4) 0.001(4) -0.009(3)
C70 0.035(6) 0.036(5) 0.032(6) -0.004(4) -0.001(4) -0.016(4)
C71 0.044(6) 0.061(7) 0.026(6) -0.012(5) -0.006(5) -0.019(5)
C72 0.037(6) 0.080(8) 0.021(6) -0.008(5) 0.001(5) 0.004(5)
C73 0.050(7) 0.050(6) 0.018(5) 0.017(4) -0.004(5) 0.000(5)
C74 0.039(6) 0.031(5) 0.025(5) 0.004(4) 0.004(4) -0.005(4)
C75 0.013(4) 0.020(4) 0.034(5) 0.001(4) -0.008(4) -0.011(3)
C76 0.020(5) 0.021(4) 0.040(6) 0.005(4) -0.005(4) -0.004(3)
C77 0.023(5) 0.028(5) 0.046(6) -0.005(4) 0.004(4) 0.000(4)
C78 0.034(6) 0.022(5) 0.053(7) 0.002(4) -0.005(5) 0.003(4)
C79 0.030(6) 0.026(5) 0.041(6) 0.010(4) -0.008(5) -0.009(4)
C80 0.017(5) 0.023(4) 0.037(5) 0.004(4) -0.003(4) -0.009(3)
C81 0.017(5) 0.025(4) 0.021(5) 0.002(3) 0.004(4) -0.007(3)
C82 0.014(5) 0.024(4) 0.035(5) -0.005(4) 0.008(4) 0.001(3)
C83 0.027(5) 0.032(5) 0.047(6) -0.010(4) -0.003(5) -0.013(4)
C84 0.042(6) 0.025(5) 0.060(7) -0.012(4) -0.001(5) -0.023(4)
C85 0.028(5) 0.011(4) 0.056(6) 0.002(4) -0.010(5) -0.001(3)
C86 0.025(5) 0.020(4) 0.030(5) 0.002(4) 0.003(4) -0.011(3)
C87 0.097(13) 0.141(14) 0.058(10) 0.029(9) -0.017(9) -0.011(11)
C88 0.094(12) 0.070(10) 0.126(14) 0.032(9) 0.031(11) -0.023(9)
C89 0.074(10) 0.090(10) 0.074(10) -0.001(8) 0.004(8) -0.021(8)
C90 0.073(9) 0.078(9) 0.058(9) -0.005(7) -0.009(7) -0.006(7)
C91 0.119(13) 0.059(8) 0.091(11) 0.004(7) -0.001(10) -0.040(8)
C92 0.070(10) 0.103(11) 0.080(10) 0.020(8) -0.036(8) -0.029(8)
C93 0.35(4) 0.063(13) 0.37(4) -0.025(17) -0.23(3) -0.033(18)
C94 0.27(3) 0.074(14) 0.52(6) 0.02(2) -0.30(4) 0.006(16)
C95 0.099(18) 0.23(3) 0.35(4) 0.15(3) -0.04(2) -0.066(19)
C96 0.28(4) 0.079(14) 0.29(3) 0.008(16) -0.15(3) -0.067(19)
C97 0.14(2) 0.100(16) 0.25(3) -0.026(17) -0.022(19) -0.002(13)
C98 0.117(19) 0.12(2) 0.48(5) 0.04(3) 0.06(2) -0.053(16)

loop_
_atom_type_symbol
_atom_type_description
_atom_type_scat_dispersion_real
_atom_type_scat_dispersion_imag
_atom_type_scat_source
C C 0.0033 0.0016 'International Tables Vol C Tables 4.2.6.8 and 6.1.1.4'
H H 0.0000 0.0000 'International Tables Vol C Tables 4.2.6.8 and 6.1.1.4'
B B 0.0013 0.0007 'International Tables Vol C Tables 4.2.6.8 and 6.1.1.4'
F F 0.0171 0.0103 'International Tables Vol C Tables 4.2.6.8 and 6.1.1.4'
P P 0.1023 0.0942 'International Tables Vol C Tables 4.2.6.8 and 6.1.1.4'
Ru Ru -1.2594 0.8363 'International Tables Vol C Tables 4.2.6.8 and 6.1.1.4'

loop_
_geom_angle_atom_site_label_1
_geom_angle_atom_site_label_2
_geom_angle_atom_site_label_3
_geom_angle
C25 Ru1 C24 38.2(3)
C25 Ru1 C1 163.7(3)
C24 Ru1 C1 135.2(3)
C25 Ru1 C21 36.8(3)
C24 Ru1 C21 62.9(3)
C1 Ru1 C21 130.1(3)
C25 Ru1 C23 62.4(3)
C24 Ru1 C23 37.3(3)
C1 Ru1 C23 104.3(3)
C21 Ru1 C23 62.2(3)
C25 Ru1 C22 61.9(3)
C24 Ru1 C22 62.4(3)
C1 Ru1 C22 101.9(3)
C21 Ru1 C22 37.3(3)
C23 Ru1 C22 36.9(3)
C25 Ru1 C2 144.7(3)
C24 Ru1 C2 106.7(3)
C1 Ru1 C2 32.1(3)
C21 Ru1 C2 140.2(3)
C23 Ru1 C2 86.2(3)
C22 Ru1 C2 103.0(3)
C25 Ru1 P1 95.8(2)
C24 Ru1 P1 98.6(2)
C1 Ru1 P1 100.4(2)
C21 Ru1 P1 124.9(2)
C23 Ru1 P1 131.8(3)
C22 Ru1 P1 157.4(2)
C2 Ru1 P1 93.84(19)
C25 Ru1 B1 140.3(3)
C24 Ru1 B1 161.7(3)
C1 Ru1 B1 38.4(3)
C21 Ru1 B1 107.1(3)
C23 Ru1 B1 125.1(3)
C22 Ru1 B1 100.2(4)
C2 Ru1 B1 70.4(3)
P1 Ru1 B1 99.6(2)
C44 Ru2 C67 135.4(3)
C44 Ru2 C66 103.4(3)
C67 Ru2 C66 37.9(3)
C44 Ru2 C64 129.0(3)
C67 Ru2 C64 62.9(3)
C66 Ru2 C64 62.3(3)
C44 Ru2 C68 163.2(3)
C67 Ru2 C68 38.4(3)
C66 Ru2 C68 63.2(3)
C64 Ru2 C68 37.1(3)
C44 Ru2 C65 100.6(3)
C67 Ru2 C65 63.1(3)
C66 Ru2 C65 37.4(3)
C64 Ru2 C65 37.2(3)
C68 Ru2 C65 62.6(3)
C44 Ru2 C45 33.1(3)
C67 Ru2 C45 105.9(3)
C66 Ru2 C45 84.4(3)
C64 Ru2 C45 138.7(3)
C68 Ru2 C45 144.0(3)
C65 Ru2 C45 101.5(3)
C44 Ru2 P2 100.8(2)
C67 Ru2 P2 99.1(2)
C66 Ru2 P2 132.7(2)
C64 Ru2 P2 125.4(2)
C68 Ru2 P2 95.9(2)
C65 Ru2 P2 158.4(2)
C45 Ru2 P2 94.9(2)
C44 Ru2 B2 38.2(3)
C67 Ru2 B2 162.5(3)
C66 Ru2 B2 125.3(3)
C64 Ru2 B2 107.4(3)
C68 Ru2 B2 140.3(3)
C65 Ru2 B2 100.1(3)
C45 Ru2 B2 71.1(3)
P2 Ru2 B2 98.4(2)
C38 P1 C32 101.7(3)
C38 P1 C26 104.0(4)
C32 P1 C26 101.1(3)
C38 P1 Ru1 120.4(2)
C32 P1 Ru1 114.9(3)
C26 P1 Ru1 112.4(2)
C69 P2 C81 104.2(3)
C69 P2 C75 99.5(4)
C81 P2 C75 102.5(3)
C69 P2 Ru2 113.8(3)
C81 P2 Ru2 119.6(3)
C75 P2 Ru2 114.7(3)
C1 B1 C15 116.5(7)
C1 B1 C9 115.6(7)
C15 B1 C9 113.1(7)
C1 B1 Ru1 61.6(5)
C15 B1 Ru1 114.0(6)
C9 B1 Ru1 126.4(6)
C44 B2 C52 114.7(6)
C44 B2 C58 116.8(7)
C52 B2 C58 112.9(7)
C44 B2 Ru2 60.4(4)
C52 B2 Ru2 126.9(6)
C58 B2 Ru2 114.8(5)
C2 C1 B1 155.1(8)
C2 C1 Ru1 76.1(5)
B1 C1 Ru1 80.0(5)
C1 C2 C3 151.4(7)
C1 C2 Ru1 71.8(4)
C3 C2 Ru1 136.8(6)
C8 C3 C4 117.9(7)
C8 C3 C2 122.7(7)
C4 C3 C2 119.2(8)
C5 C4 C3 120.7(8)
C6 C5 C4 120.8(8)
C5 C6 C7 119.4(8)
C8 C7 C6 119.5(9)
C3 C8 C7 121.7(8)
C10 C9 C14 113.3(7)
C10 C9 B1 122.6(7)
C14 C9 B1 124.1(7)
F1 C10 C11 116.5(7)
F1 C10 C9 120.1(7)
C11 C10 C9 123.4(7)
F2 C11 C10 120.1(7)
F2 C11 C12 119.6(8)
C10 C11 C12 120.3(8)
F3 C12 C13 121.8(7)
F3 C12 C11 119.9(8)
C13 C12 C11 118.2(8)
C14 C13 F4 120.6(7)
C14 C13 C12 120.5(7)
F4 C13 C12 118.9(7)
C13 C14 F5 118.0(7)
C13 C14 C9 124.2(7)
F5 C14 C9 117.9(7)
C16 C15 C20 111.6(7)
C16 C15 B1 128.4(7)
C20 C15 B1 119.8(7)
C17 C16 F6 116.2(7)
C17 C16 C15 125.4(7)
F6 C16 C15 118.4(7)
C18 C17 F7 119.6(8)
C18 C17 C16 120.7(8)
F7 C17 C16 119.7(7)
F8 C18 C17 120.5(8)
F8 C18 C19 121.1(8)
C17 C18 C19 118.3(8)
F9 C19 C20 121.3(8)
F9 C19 C18 119.0(8)
C20 C19 C18 119.6(8)
F10 C20 C19 116.7(7)
F10 C20 C15 119.0(7)
C19 C20 C15 124.4(7)
C25 C21 C22 107.6(8)
C25 C21 Ru1 70.6(4)
C22 C21 Ru1 71.8(5)
C23 C22 C21 108.2(8)
C23 C22 Ru1 71.1(5)
C21 C22 Ru1 70.9(5)
C22 C23 C24 108.6(7)
C22 C23 Ru1 72.0(5)
C24 C23 Ru1 70.4(5)
C23 C24 C25 106.6(8)
C23 C24 Ru1 72.3(5)
C25 C24 Ru1 70.8(5)
C21 C25 C24 108.9(7)
C21 C25 Ru1 72.5(4)
C24 C25 Ru1 70.9(4)
C31 C26 C27 117.9(8)
C31 C26 P1 123.8(6)
C27 C26 P1 117.7(6)
C28 C27 C26 121.5(8)
C27 C28 C29 120.8(9)
C30 C29 C28 118.5(9)
C29 C30 C31 122.0(9)
C26 C31 C30 119.3(8)
C33 C32 C37 118.9(7)
C33 C32 P1 120.4(6)
C37 C32 P1 120.5(6)
C32 C33 C34 120.7(8)
C35 C34 C33 119.1(8)
C36 C35 C34 121.2(7)
C35 C36 C37 119.3(8)
C32 C37 C36 120.7(8)
C39 C38 C43 118.3(7)
C39 C38 P1 121.5(5)
C43 C38 P1 120.2(6)
C38 C39 C40 119.7(7)
C41 C40 C39 120.7(8)
C42 C41 C40 119.3(8)
C41 C42 C43 121.0(7)
C42 C43 C38 120.9(8)
C45 C44 B2 156.4(8)
C45 C44 Ru2 76.2(5)
B2 C44 Ru2 81.4(4)
C44 C45 C46 152.6(8)
C44 C45 Ru2 70.6(5)
C46 C45 Ru2 136.7(6)
C51 C46 C47 117.6(7)
C51 C46 C45 122.2(7)
C47 C46 C45 120.2(8)
C48 C47 C46 121.9(9)
C47 C48 C49 120.0(8)
C48 C49 C50 119.6(8)
C49 C50 C51 119.4(9)
C46 C51 C50 121.5(8)
C57 C52 C53 113.0(7)
C57 C52 B2 123.8(7)
C53 C52 B2 123.2(7)
F11 C53 C54 116.0(6)
F11 C53 C52 120.0(7)
C54 C53 C52 124.0(7)
F12 C54 C53 121.3(7)
F12 C54 C55 119.1(7)
C53 C54 C55 119.6(7)
F13 C55 C56 119.7(8)
F13 C55 C54 120.9(7)
C56 C55 C54 119.3(8)
C55 C56 F14 119.9(7)
C55 C56 C57 118.8(7)
F14 C56 C57 121.3(7)
C56 C57 C52 125.2(7)
C56 C57 F15 116.5(7)
C52 C57 F15 118.3(7)
C63 C58 C59 113.5(7)
C63 C58 B2 126.9(7)
C59 C58 B2 119.4(6)
F16 C59 C60 116.7(7)
F16 C59 C58 119.7(7)
C60 C59 C58 123.5(7)
F17 C60 C61 121.1(8)
F17 C60 C59 120.3(7)
C61 C60 C59 118.6(7)
F18 C61 C60 119.9(8)
F18 C61 C62 119.0(8)
C60 C61 C62 121.1(8)
F19 C62 C61 120.2(8)
F19 C62 C63 121.4(7)
C61 C62 C63 118.4(7)
F20 C63 C62 115.3(7)
F20 C63 C58 119.8(7)
C62 C63 C58 124.9(7)
C68 C64 C65 109.8(7)
C68 C64 Ru2 71.6(4)
C65 C64 Ru2 72.1(4)
C64 C65 C66 107.5(7)
C64 C65 Ru2 70.7(4)
C66 C65 Ru2 70.5(4)
C65 C66 C67 108.4(7)
C65 C66 Ru2 72.1(4)
C67 C66 Ru2 70.5(4)
C66 C67 C68 107.3(7)
C66 C67 Ru2 71.6(4)
C68 C67 Ru2 71.6(4)
C64 C68 C67 107.1(7)
C64 C68 Ru2 71.4(4)
C67 C68 Ru2 70.0(4)
C70 C69 C74 117.4(8)
C70 C69 P2 119.4(6)
C74 C69 P2 123.1(6)
C71 C70 C69 121.7(8)
C70 C71 C72 119.6(8)
C73 C72 C71 120.0(9)
C72 C73 C74 120.5(9)
C73 C74 C69 120.7(8)
C80 C75 C76 118.9(7)
C80 C75 P2 120.9(6)
C76 C75 P2 120.0(6)
C77 C76 C75 120.9(8)
C78 C77 C76 119.4(9)
C79 C78 C77 120.2(8)
C78 C79 C80 120.7(8)
C75 C80 C79 119.9(8)
C86 C81 C82 117.9(7)
C86 C81 P2 119.9(6)
C82 C81 P2 122.2(6)
C83 C82 C81 120.8(7)
C84 C83 C82 118.9(8)
C85 C84 C83 121.3(7)
C84 C85 C86 120.0(7)
C85 C86 C81 121.0(8)
C88 C87 C92 111.8(11)
C87 C88 C89 114.9(11)
C90 C89 C88 108.7(11)
C91 C90 C89 112.1(11)
C90 C91 C92 114.2(10)
C91 C92 C87 110.8(12)
C94 C93 C98 106.1(19)
C93 C94 C95 111(2)
C96 C95 C94 104(2)
C95 C96 C97 113.5(19)
C98 C97 C96 104(2)
C93 C98 C97 113(2)

loop_
_geom_bond_atom_site_label_1
_geom_bond_atom_site_label_2
_geom_bond_distance
Ru1 C25 2.195(7)
Ru1 C24 2.196(8)
Ru1 C1 2.207(7)
Ru1 C21 2.219(8)
Ru1 C23 2.220(8)
Ru1 C22 2.231(8)
Ru1 C2 2.256(6)
Ru1 P1 2.306(2)
Ru1 B1 2.470(11)
Ru2 C44 2.184(7)
Ru2 C67 2.197(8)
Ru2 C66 2.212(7)
Ru2 C64 2.215(7)
Ru2 C68 2.217(7)
Ru2 C65 2.232(8)
Ru2 C45 2.249(7)
Ru2 P2 2.308(2)
Ru2 B2 2.484(9)
P1 C38 1.830(8)
P1 C32 1.833(7)
P1 C26 1.836(9)
P2 C69 1.827(8)
P2 C81 1.836(7)
P2 C75 1.843(8)
F1 C10 1.352(8)
F2 C11 1.362(9)
F3 C12 1.329(10)
F4 C13 1.355(8)
F5 C14 1.357(8)
F6 C16 1.369(8)
F7 C17 1.360(9)
F8 C18 1.339(9)
F9 C19 1.352(9)
F10 C20 1.340(8)
F11 C53 1.348(8)
F12 C54 1.343(8)
F13 C55 1.349(9)
F14 C56 1.364(9)
F15 C57 1.383(8)
F16 C59 1.351(8)
F17 C60 1.336(9)
F18 C61 1.361(9)
F19 C62 1.351(9)
F20 C63 1.362(9)
B1 C1 1.558(13)
B1 C15 1.596(13)
B1 C9 1.614(13)
B2 C44 1.553(12)
B2 C52 1.593(11)
B2 C58 1.612(12)
C1 C2 1.236(10)
C2 C3 1.440(11)
C3 C8 1.381(11)
C3 C4 1.397(10)
C4 C5 1.385(11)
C5 C6 1.370(12)
C6 C7 1.394(12)
C7 C8 1.388(11)
C9 C10 1.393(10)
C9 C14 1.405(10)
C10 C11 1.372(12)
C11 C12 1.379(11)
C12 C13 1.368(11)
C13 C14 1.350(11)
C15 C16 1.390(10)
C15 C20 1.419(11)
C16 C17 1.363(11)
C17 C18 1.357(12)
C18 C19 1.387(12)
C19 C20 1.373(11)
C21 C25 1.395(11)
C21 C22 1.423(11)
C22 C23 1.409(13)
C23 C24 1.413(11)
C24 C25 1.438(11)
C26 C31 1.374(10)
C26 C27 1.419(11)
C27 C28 1.363(11)
C28 C29 1.373(12)
C29 C30 1.372(13)
C30 C31 1.411(13)
C32 C33 1.393(11)
C32 C37 1.396(10)
C33 C34 1.403(10)
C34 C35 1.389(11)
C35 C36 1.378(12)
C36 C37 1.401(10)
C38 C39 1.398(11)
C38 C43 1.406(10)
C39 C40 1.407(11)
C40 C41 1.386(12)
C41 C42 1.375(12)
C42 C43 1.376(11)
C44 C45 1.265(10)
C45 C46 1.433(11)
C46 C51 1.384(11)
C46 C47 1.387(10)
C47 C48 1.373(11)
C48 C49 1.384(13)
C49 C50 1.385(12)
C50 C51 1.394(11)
C52 C57 1.370(10)
C52 C53 1.403(10)
C53 C54 1.351(11)
C54 C55 1.377(12)
C55 C56 1.361(11)
C56 C57 1.369(11)
C58 C63 1.378(10)
C58 C59 1.403(10)
C59 C60 1.386(12)
C60 C61 1.361(11)
C61 C62 1.361(11)
C62 C63 1.377(11)
C64 C68 1.409(11)
C64 C65 1.418(10)
C65 C66 1.423(11)
C66 C67 1.433(11)
C67 C68 1.451(11)
C69 C70 1.400(10)
C69 C74 1.400(11)
C70 C71 1.373(12)
C71 C72 1.383(13)
C72 C73 1.373(13)
C73 C74 1.382(11)
C75 C80 1.377(11)
C75 C76 1.394(11)
C76 C77 1.380(10)
C77 C78 1.377(12)
C78 C79 1.370(12)
C79 C80 1.383(11)
C81 C86 1.392(10)
C81 C82 1.401(11)
C82 C83 1.396(10)
C83 C84 1.381(11)
C84 C85 1.359(12)
C85 C86 1.385(10)
C87 C88 1.492(19)
C87 C92 1.493(17)
C88 C89 1.521(18)
C89 C90 1.485(16)
C90 C91 1.469(16)
C91 C92 1.482(16)
C93 C94 1.40(3)
C93 C98 1.41(3)
C94 C95 1.51(3)
C95 C96 1.44(3)
C96 C97 1.46(3)
C97 C98 1.46(3)
